data_2236256
loop_
_publ_author_name
'Adeel, Muhammad'
'Elahi, Fazal'
'Tahir, M. Nawaz'

_publ_section_title
;
 5-(5-Bromo-2-methoxyphenyl)-2-fluoropyridine
;
_journal_coeditor_code HB6919
_journal_issue 9
_journal_name_full 'Acta Crystallographica Section E'
_journal_page_first o2654
_journal_paper_doi 10.1107/S1600536812034435
_journal_volume 68
_journal_year 2012
_chemical_formula_iupac 'C12 H9 Br F N O'
_chemical_formula_moiety 'C12 H9 Br F N O'
_chemical_formula_sum 'C12 H9 Br F N O'
_chemical_formula_weight 282.11
_chemical_name_systematic
;
5-(5-Bromo-2-methoxyphenyl)-2-fluoropyridine
;
_space_group_IT_number 14
_symmetry_cell_setting monoclinic
_symmetry_space_group_name_Hall '-P 2ybc'
_symmetry_space_group_name_H-M 'P 1 21/c 1'
_atom_sites_solution_hydrogens geom
_atom_sites_solution_primary direct
_atom_sites_solution_secondary difmap
_audit_creation_method SHELXL-97
_cell_angle_alpha 90
_cell_angle_beta 95.035(7)
_cell_angle_gamma 90
_cell_formula_units_Z 4
_cell_length_a 3.9376(4)
_cell_length_b 20.999(3)
_cell_length_c 13.2700(15)
_cell_measurement_reflns_used 1441
_cell_measurement_temperature 296(2)
_cell_measurement_theta_max 25.50
_cell_measurement_theta_min 1.82
_cell_volume 1093.0(2)
_computing_cell_refinement 'SAINT (Bruker, 2007)'
_computing_data_collection 'APEX2 (Bruker, 2007)'
_computing_data_reduction 'SAINT (Bruker, 2007)'
_computing_molecular_graphics 'ORTEP-3 for Windows (Farrugia, 1997) and PLATON (Spek, 2009)'
_computing_publication_material
;
WinGX (Farrugia, 1999) and PLATON (Spek, 2009)
;
_computing_structure_refinement 'SHELXL97 (Sheldrick, 2008)'
_computing_structure_solution 'SHELXS97 (Sheldrick, 2008)'
_diffrn_ambient_temperature 296(2)
_diffrn_detector_area_resol_mean 8.10
_diffrn_measured_fraction_theta_full 0.998
_diffrn_measured_fraction_theta_max 0.998
_diffrn_measurement_device_type 'Bruker Kappa APEXII CCD'
_diffrn_measurement_method \w
_diffrn_radiation_monochromator graphite
_diffrn_radiation_source 'fine-focus sealed tube'
_diffrn_radiation_type MoK\a
_diffrn_radiation_wavelength 0.71073
_diffrn_reflns_av_R_equivalents 0.0421
_diffrn_reflns_av_sigmaI/netI 0.0480
_diffrn_reflns_limit_h_max 4
_diffrn_reflns_limit_h_min -4
_diffrn_reflns_limit_k_max 15
_diffrn_reflns_limit_k_min -25
_diffrn_reflns_limit_l_max 16
_diffrn_reflns_limit_l_min -15
_diffrn_reflns_number 7773
_diffrn_reflns_theta_full 25.50
_diffrn_reflns_theta_max 25.50
_diffrn_reflns_theta_min 1.82
_diffrn_standards_number 0
_exptl_absorpt_coefficient_mu 3.750
_exptl_absorpt_correction_T_max 0.698
_exptl_absorpt_correction_T_min 0.674
_exptl_absorpt_correction_type multi-scan
_exptl_absorpt_process_details '(SADABS; Bruker, 2005)'
_exptl_crystal_colour colorless
_exptl_crystal_density_diffrn 1.714
_exptl_crystal_density_method 'not measured'
_exptl_crystal_description needle
_exptl_crystal_F_000 560
_exptl_crystal_size_max 0.34
_exptl_crystal_size_mid 0.18
_exptl_crystal_size_min 0.16
_refine_diff_density_max 0.291
_refine_diff_density_min -0.279
_refine_ls_goodness_of_fit_ref 1.041
_refine_ls_hydrogen_treatment constr
_refine_ls_matrix_type full
_refine_ls_number_parameters 146
_refine_ls_number_reflns 2027
_refine_ls_number_restraints 0
_refine_ls_restrained_S_all 1.041
_refine_ls_R_factor_all 0.0635
_refine_ls_R_factor_gt 0.0347
_refine_ls_shift/su_max 0.001
_refine_ls_shift/su_mean 0.000
_refine_ls_structure_factor_coef Fsqd
_refine_ls_weighting_details 'calc w=1/[\s^2^(Fo^2^)+(0.0270P)^2^] where P=(Fo^2^+2Fc^2^)/3'
_refine_ls_weighting_scheme calc
_refine_ls_wR_factor_gt 0.0615
_refine_ls_wR_factor_ref 0.0680
_reflns_number_gt 1441
_reflns_number_total 2027
_reflns_threshold_expression I>2\s(I)
_cod_data_source_file hb6919.cif
_cod_data_source_block I
_cod_original_sg_symbol_H-M 'P 21/c'
_cod_database_code 2236256
_cod_database_fobs_code 2236256

loop_
_symmetry_equiv_pos_site_id
_symmetry_equiv_pos_as_xyz
1 x,y,z
2 -x,1/2+y,1/2-z
3 -x,-y,-z
4 x,1/2-y,1/2+z

loop_
_atom_site_aniso_label
_atom_site_aniso_U_11
_atom_site_aniso_U_22
_atom_site_aniso_U_33
_atom_site_aniso_U_12
_atom_site_aniso_U_13
_atom_site_aniso_U_23
Br1 0.0574(2) 0.0553(2) 0.0484(2) -0.0061(2) 0.0108(2) -0.0154(2)
F1 0.138(2) 0.0654(14) 0.0405(13) 0.0176(14) 0.0042(12) 0.0153(12)
O1 0.0590(13) 0.0327(12) 0.0339(13) 0.0100(11) -0.0007(10) 0.0006(11)
N1 0.0724(19) 0.0421(18) 0.0340(18) 0.0103(16) -0.0060(14) 0.0015(15)
C1 0.0329(16) 0.0309(17) 0.0330(19) -0.0033(14) -0.0023(14) 0.0005(15)
C2 0.0343(16) 0.0343(17) 0.0316(19) -0.0043(15) -0.0022(14) -0.0027(16)
C3 0.0501(18) 0.0339(18) 0.037(2) -0.0014(16) -0.0026(15) 0.0062(16)
C4 0.0507(19) 0.048(2) 0.0316(19) -0.0100(17) -0.0040(15) 0.0046(17)
C5 0.0379(17) 0.0410(19) 0.034(2) -0.0041(15) 0.0014(14) -0.0062(16)
C6 0.0371(17) 0.0322(17) 0.043(2) -0.0003(15) -0.0025(14) -0.0026(17)
C7 0.059(2) 0.040(2) 0.053(2) 0.0107(17) -0.0028(17) -0.0056(18)
C8 0.0343(16) 0.0294(17) 0.0362(19) 0.0064(14) 0.0028(14) 0.0004(15)
C9 0.0474(18) 0.0372(19) 0.043(2) -0.0009(16) -0.0016(15) -0.0009(18)
C10 0.065(2) 0.0376(19) 0.051(2) 0.0003(18) 0.0087(18) 0.0078(19)
C11 0.071(2) 0.050(2) 0.034(2) 0.021(2) 0.0063(17) 0.0084(19)
C12 0.0521(19) 0.0320(18) 0.040(2) 0.0030(16) -0.0033(16) -0.0003(17)

loop_
_atom_site_type_symbol
_atom_site_label
_atom_site_fract_x
_atom_site_fract_y
_atom_site_fract_z
_atom_site_U_iso_or_equiv
_atom_site_thermal_displace_type
_atom_site_occupancy
_atom_site_disorder_group
Br Br1 0.56028(8) 0.42649(2) 0.65535(3) 0.05330(10) Uani 1.000 -16
F F1 0.6238(6) 0.43194(10) -0.01878(15) 0.0815(9) Uani 1.000 -16
O O1 1.0021(5) 0.25300(10) 0.32894(14) 0.0422(7) Uani 1.000 -16
N N1 0.5368(7) 0.35827(13) 0.0979(2) 0.0501(11) Uani 1.000 -16
C C1 0.7736(7) 0.35084(13) 0.3789(2) 0.0326(10) Uani 1.000 -16
C C2 0.9046(7) 0.29045(14) 0.4060(2) 0.0337(10) Uani 1.000 -16
C C3 0.9321(7) 0.27195(15) 0.5063(2) 0.0407(11) Uani 1.000 -16
C C4 0.8285(7) 0.31185(16) 0.5803(3) 0.0439(11) Uani 1.000 -16
C C5 0.7032(7) 0.37101(14) 0.5544(2) 0.0377(11) Uani 1.000 -16
C C6 0.6760(7) 0.39044(14) 0.4547(2) 0.0378(10) Uani 1.000 -16
C C7 1.1517(8) 0.19256(15) 0.3560(3) 0.0511(12) Uani 1.000 -16
C C8 0.7416(7) 0.37357(13) 0.2724(2) 0.0333(10) Uani 1.000 -16
C C9 0.8664(7) 0.43295(15) 0.2473(2) 0.0429(11) Uani 1.000 -16
C C10 0.8273(8) 0.45436(16) 0.1482(3) 0.0510(11) Uani 1.000 -16
C C11 0.6638(9) 0.41379(17) 0.0803(3) 0.0516(12) Uani 1.000 -16
C C12 0.5761(7) 0.33878(15) 0.1936(2) 0.0418(11) Uani 1.000 -16
H H3 1.02142 0.23212 0.52415 0.0488 Uiso 1.000 -16
H H4 0.84380 0.29866 0.64746 0.0525 Uiso 1.000 -16
H H6 0.59073 0.43076 0.43811 0.0454 Uiso 1.000 -16
H H7A 1.23508 0.17326 0.29741 0.0763 Uiso 1.000 -16
H H7B 0.98311 0.16542 0.38171 0.0763 Uiso 1.000 -16
H H7C 1.33727 0.19847 0.40709 0.0763 Uiso 1.000 -16
H H9 0.97674 0.45841 0.29733 0.0514 Uiso 1.000 -16
H H10 0.90758 0.49388 0.12940 0.0611 Uiso 1.000 -16
H H12 0.48683 0.29927 0.20876 0.0503 Uiso 1.000 -16

loop_
_atom_type_symbol
_atom_type_description
_atom_type_scat_dispersion_real
_atom_type_scat_dispersion_imag
_atom_type_scat_source
C C 0.0033 0.0016 'International Tables Vol C Tables 4.2.6.8 and 6.1.1.4'
H H 0.0000 0.0000 'International Tables Vol C Tables 4.2.6.8 and 6.1.1.4'
N N 0.0061 0.0033 'International Tables Vol C Tables 4.2.6.8 and 6.1.1.4'
O O 0.0106 0.0060 'International Tables Vol C Tables 4.2.6.8 and 6.1.1.4'
F F 0.0171 0.0103 'International Tables Vol C Tables 4.2.6.8 and 6.1.1.4'
Br Br -0.2901 2.4595 'International Tables Vol C Tables 4.2.6.8 and 6.1.1.4'

loop_
_geom_angle_atom_site_label_1
_geom_angle_atom_site_label_2
_geom_angle_atom_site_label_3
_geom_angle
_geom_angle_publ_flag
C2 O1 C7 117.2(2) no
C11 N1 C12 115.7(3) no
C2 C1 C6 118.4(2) no
C2 C1 C8 122.2(2) no
C6 C1 C8 119.5(2) no
O1 C2 C1 116.6(2) no
O1 C2 C3 123.6(3) no
C1 C2 C3 119.8(3) no
C2 C3 C4 120.8(3) no
C3 C4 C5 119.7(3) no
Br1 C5 C4 120.2(2) no
Br1 C5 C6 119.5(2) no
C4 C5 C6 120.3(3) no
C1 C6 C5 121.0(3) no
C1 C8 C9 120.9(2) no
C1 C8 C12 122.8(2) no
C9 C8 C12 116.3(2) no
C8 C9 C10 120.4(3) no
C9 C10 C11 115.6(3) no
F1 C11 N1 114.2(3) no
F1 C11 C10 118.1(3) no
N1 C11 C10 127.7(4) no
N1 C12 C8 124.3(3) no
C2 C3 H3 120.00 no
C4 C3 H3 120.00 no
C3 C4 H4 120.00 no
C5 C4 H4 120.00 no
C1 C6 H6 119.00 no
C5 C6 H6 119.00 no
O1 C7 H7A 109.00 no
O1 C7 H7B 109.00 no
O1 C7 H7C 109.00 no
H7A C7 H7B 109.00 no
H7A C7 H7C 109.00 no
H7B C7 H7C 109.00 no
C8 C9 H9 120.00 no
C10 C9 H9 120.00 no
C9 C10 H10 122.00 no
C11 C10 H10 122.00 no
N1 C12 H12 118.00 no
C8 C12 H12 118.00 no

loop_
_geom_bond_atom_site_label_1
_geom_bond_atom_site_label_2
_geom_bond_distance
_geom_bond_publ_flag
Br1 C5 1.898(3) no
F1 C11 1.365(4) no
O1 C2 1.371(3) no
O1 C7 1.432(4) no
N1 C11 1.298(5) no
N1 C12 1.330(4) no
C1 C2 1.404(4) no
C1 C6 1.385(4) no
C1 C8 1.487(4) no
C2 C3 1.382(4) no
C3 C4 1.380(5) no
C4 C5 1.369(4) no
C5 C6 1.380(4) no
C8 C9 1.391(4) no
C8 C12 1.390(4) no
C9 C10 1.386(5) no
C10 C11 1.360(5) no
C3 H3 0.9300 no
C4 H4 0.9300 no
C6 H6 0.9300 no
C7 H7A 0.9600 no
C7 H7B 0.9600 no
C7 H7C 0.9600 no
C9 H9 0.9300 no
C10 H10 0.9300 no
C12 H12 0.9300 no

loop_
_geom_torsion_atom_site_label_1
_geom_torsion_atom_site_label_2
_geom_torsion_atom_site_label_3
_geom_torsion_atom_site_label_4
_geom_torsion
_geom_torsion_publ_flag
C7 O1 C2 C1 177.0(2) no
C7 O1 C2 C3 -2.4(4) no
C12 N1 C11 F1 179.1(3) no
C12 N1 C11 C10 -0.9(5) no
C11 N1 C12 C8 -0.3(5) no
C6 C1 C2 O1 -179.2(2) no
C6 C1 C2 C3 0.2(4) no
C8 C1 C2 O1 -0.1(4) no
C8 C1 C2 C3 179.3(3) no
C2 C1 C6 C5 -0.6(4) no
C8 C1 C6 C5 -179.8(3) no
C2 C1 C8 C9 -130.1(3) no
C2 C1 C8 C12 52.6(4) no
C6 C1 C8 C9 49.0(4) no
C6 C1 C8 C12 -128.3(3) no
O1 C2 C3 C4 -179.8(3) no
C1 C2 C3 C4 0.8(4) no
C2 C3 C4 C5 -1.3(4) no
C3 C4 C5 Br1 -179.9(2) no
C3 C4 C5 C6 0.9(4) no
Br1 C5 C6 C1 -179.1(2) no
C4 C5 C6 C1 0.1(4) no
C1 C8 C9 C10 -178.3(3) no
C12 C8 C9 C10 -0.8(4) no
C1 C8 C12 N1 178.6(3) no
C9 C8 C12 N1 1.1(4) no
C8 C9 C10 C11 -0.2(4) no
C9 C10 C11 F1 -178.8(3) no
C9 C10 C11 N1 1.2(5) no

loop_
_cod_related_entry_id
_cod_related_entry_database
_cod_related_entry_code
1 ChemSpider 30658070
